data_1508409
loop_
_publ_author_name
'Schurz, Christian M.'
'Schleid, Thomas'

_publ_section_title
;
 Single Crystals of the Isotypic Series BaLu2Ch4 (Ch = S, Se and Te) with
 CaFe2O4-Type Structure
;
_journal_issue 3
_journal_name_full Crystals
_journal_page_first 78
_journal_page_last 86
_journal_paper_doi 10.3390/cryst1030078
_journal_volume 1
_journal_year 2012
_chemical_formula_sum 'Ba Lu2 Se4'
_chemical_formula_weight 803.12
_chemical_name_systematic
; 
 ? 
;
_space_group_IT_number 62
_symmetry_cell_setting orthorhombic
_symmetry_space_group_name_Hall '-P 2ac 2n'
_symmetry_space_group_name_H-M 'P n m a'
_atom_sites_solution_primary direct
_atom_sites_solution_secondary difmap
_audit_creation_method SHELXL-97
_cell_angle_alpha 90.00
_cell_angle_beta 90.00
_cell_angle_gamma 90.00
_cell_formula_units_Z 4
_cell_length_a 12.6132(8)
_cell_length_b 4.1089(3)
_cell_length_c 14.8774(9)
_cell_measurement_reflns_used 6266
_cell_measurement_temperature 293(2)
_cell_measurement_theta_max 28.28
_cell_measurement_theta_min 0.41
_cell_volume 771.04(9)
_computing_cell_refinement 'HKL Scalepack (Otwinowski & Minor 1997)'
_computing_data_collection 'Collect (Nonius BV, 1997-2000)'
_computing_data_reduction 'HKL Denzo and Scalepack (Otwinowski & Minor 1997)'
_computing_structure_refinement 'SHELXL-97 (Sheldrick, 1997)'
_computing_structure_solution 'SHELXS-97 (Sheldrick, 1990)'
_diffrn_ambient_temperature 293(2)
_diffrn_measured_fraction_theta_full 0.999
_diffrn_measured_fraction_theta_max 0.999
_diffrn_radiation_monochromator graphite
_diffrn_radiation_source 'fine-focus sealed tube'
_diffrn_radiation_type MoK\a
_diffrn_radiation_wavelength 0.71069
_diffrn_reflns_av_R_equivalents 0.0621
_diffrn_reflns_av_sigmaI/netI 0.0362
_diffrn_reflns_limit_h_max 16
_diffrn_reflns_limit_h_min -16
_diffrn_reflns_limit_k_max 5
_diffrn_reflns_limit_k_min -5
_diffrn_reflns_limit_l_max 19
_diffrn_reflns_limit_l_min -19
_diffrn_reflns_number 10976
_diffrn_reflns_theta_full 28.23
_diffrn_reflns_theta_max 28.23
_diffrn_reflns_theta_min 2.12
_exptl_absorpt_coefficient_mu 49.227
_exptl_absorpt_correction_T_max 0.021
_exptl_absorpt_correction_T_min 0.005
_exptl_absorpt_correction_type numerical
_exptl_absorpt_process_details
;with the help of the X-SHAPE soft ware by STOE, based on the program HABITUS
 by W. Herrendorf, Univ. Giessen, 1995
;
_exptl_crystal_colour dark-red
_exptl_crystal_density_diffrn 6.918
_exptl_crystal_density_method 'not measured'
_exptl_crystal_description needle
_exptl_crystal_F_000 1336
_exptl_crystal_size_max 0.11
_exptl_crystal_size_mid 0.10
_exptl_crystal_size_min 0.08
_refine_diff_density_max 1.668
_refine_diff_density_min -2.047
_refine_diff_density_rms 0.432
_refine_ls_extinction_coef 0.00389(15)
_refine_ls_extinction_expression Fc^*^=kFc[1+0.001xFc^2^\l^3^/sin(2\q)]^-1/4^
_refine_ls_extinction_method SHELXL
_refine_ls_goodness_of_fit_ref 1.053
_refine_ls_hydrogen_treatment none
_refine_ls_matrix_type full
_refine_ls_number_parameters 44
_refine_ls_number_reflns 1087
_refine_ls_number_restraints 0
_refine_ls_restrained_S_all 1.053
_refine_ls_R_factor_all 0.0303
_refine_ls_R_factor_gt 0.0259
_refine_ls_shift/su_max 0.000
_refine_ls_shift/su_mean 0.000
_refine_ls_structure_factor_coef Fsqd
_refine_ls_weighting_details 'calc w=1/[\s^2^(Fo^2^)+(0.0247P)^2^+6.2963P] where P=(Fo^2^+2Fc^2^)/3'
_refine_ls_weighting_scheme calc
_refine_ls_wR_factor_gt 0.0566
_refine_ls_wR_factor_ref 0.0580
_reflns_number_gt 989
_reflns_number_total 1087
_reflns_threshold_expression >2sigma(I)
_cod_data_source_file BaLu2Se4_Pnma_crystals-01-00078-s001_DC154.CIF
_cod_data_source_block balu2se4_chateigner_1508409
_cod_depositor_comments 'mistake in journal volume'
_cod_original_sg_symbol_H-M Pnma
_cod_database_code 1508409

loop_
_symmetry_equiv_pos_as_xyz
'x, y, z'
'-x+1/2, -y, z+1/2'
'x+1/2, -y+1/2, -z+1/2'
'-x, y+1/2, -z'
'-x, -y, -z'
'x-1/2, y, -z-1/2'
'-x-1/2, y-1/2, z-1/2'
'x, -y-1/2, z'

loop_
_atom_site_label
_atom_site_type_symbol
_atom_site_fract_x
_atom_site_fract_y
_atom_site_fract_z
_atom_site_U_iso_or_equiv
_atom_site_adp_type
_atom_site_occupancy
_atom_site_symmetry_multiplicity
_atom_site_calc_flag
_atom_site_refinement_flags
Ba Ba 0.23994(5) 0.2500 0.66557(4) 0.00642(16) Uani 1 2 d S
Lu1 Lu 0.07980(4) 0.2500 0.40077(3) 0.00471(13) Uani 1 2 d S
Lu2 Lu 0.56246(4) 0.2500 0.60870(3) 0.00492(13) Uani 1 2 d S
Se1 Se 0.08590(7) 0.2500 0.07604(6) 0.0045(2) Uani 1 2 d S
Se2 Se 0.29430(7) 0.2500 0.34133(6) 0.0061(2) Uani 1 2 d S
Se3 Se 0.37538(7) 0.2500 0.02521(6) 0.0046(2) Uani 1 2 d S
Se4 Se 0.47488(7) 0.2500 0.78338(6) 0.0058(2) Uani 1 2 d S

loop_
_atom_site_aniso_label
_atom_site_aniso_U_11
_atom_site_aniso_U_22
_atom_site_aniso_U_33
_atom_site_aniso_U_23
_atom_site_aniso_U_13
_atom_site_aniso_U_12
Ba 0.0065(3) 0.0076(3) 0.0052(3) 0.000 0.0001(2) 0.000
Lu1 0.0051(2) 0.0063(2) 0.0028(2) 0.000 0.00022(13) 0.000
Lu2 0.0056(2) 0.0070(2) 0.0022(2) 0.000 -0.00072(14) 0.000
Se1 0.0047(4) 0.0062(4) 0.0025(4) 0.000 -0.0006(3) 0.000
Se2 0.0031(4) 0.0074(5) 0.0077(5) 0.000 -0.0006(3) 0.000
Se3 0.0043(4) 0.0062(4) 0.0033(4) 0.000 0.0005(3) 0.000
Se4 0.0078(5) 0.0078(5) 0.0018(4) 0.000 0.0018(3) 0.000

loop_
_atom_type_symbol
_atom_type_description
_atom_type_scat_dispersion_real
_atom_type_scat_dispersion_imag
_atom_type_scat_source
Ba Ba -0.3244 2.2819 'International Tables Vol C Tables 4.2.6.8 and 6.1.1.4'
Lu Lu -0.4720 5.8584 'International Tables Vol C Tables 4.2.6.8 and 6.1.1.4'
Se Se -0.0929 2.2259 'International Tables Vol C Tables 4.2.6.8 and 6.1.1.4'

loop_
_geom_angle_atom_site_label_1
_geom_angle_atom_site_label_2
_geom_angle_atom_site_label_3
_geom_angle
_geom_angle_site_symmetry_1
_geom_angle_site_symmetry_3
Se3 Ba Se3 77.83(2) 2 2_565
Se3 Ba Se1 115.52(3) 2 2_565
Se3 Ba Se1 69.28(2) 2_565 2_565
Se3 Ba Se1 69.28(2) 2 2
Se3 Ba Se1 115.52(3) 2_565 2
Se1 Ba Se1 77.30(2) 2_565 2
Se3 Ba Se2 145.64(3) 2 2_565
Se3 Ba Se2 93.197(19) 2_565 2_565
Se1 Ba Se2 91.09(2) 2_565 2_565
Se1 Ba Se2 141.66(3) 2 2_565
Se3 Ba Se2 93.197(19) 2 2
Se3 Ba Se2 145.64(3) 2_565 2
Se1 Ba Se2 141.66(3) 2_565 2
Se1 Ba Se2 91.09(2) 2 2
Se2 Ba Se2 75.56(2) 2_565 2
Se3 Ba Se4 73.01(2) 2 6_557
Se3 Ba Se4 73.01(2) 2_565 6_557
Se1 Ba Se4 137.811(16) 2_565 6_557
Se1 Ba Se4 137.811(16) 2 6_557
Se2 Ba Se4 72.64(2) 2_565 6_557
Se2 Ba Se4 72.64(2) 2 6_557
Se3 Ba Se4 135.056(18) 2 .
Se3 Ba Se4 135.056(19) 2_565 .
Se1 Ba Se4 68.37(2) 2_565 .
Se1 Ba Se4 68.37(2) 2 .
Se2 Ba Se4 73.37(2) 2_565 .
Se2 Ba Se4 73.37(2) 2 .
Se4 Ba Se4 136.598(19) 6_557 .
Se3 Ba Lu2 106.54(2) 2 6_557
Se3 Ba Lu2 106.54(2) 2_565 6_557
Se1 Ba Lu2 135.017(17) 2_565 6_557
Se1 Ba Lu2 135.017(17) 2 6_557
Se2 Ba Lu2 43.923(15) 2_565 6_557
Se2 Ba Lu2 43.923(15) 2 6_557
Se4 Ba Lu2 43.514(18) 6_557 6_557
Se4 Ba Lu2 93.08(2) . 6_557
Se3 Ba Ba 51.085(13) 2 1_545
Se3 Ba Ba 128.916(13) 2_565 1_545
Se1 Ba Ba 128.649(12) 2_565 1_545
Se1 Ba Ba 51.350(12) 2 1_545
Se2 Ba Ba 127.781(12) 2_565 1_545
Se2 Ba Ba 52.219(12) 2 1_545
Se4 Ba Ba 90.0 6_557 1_545
Se4 Ba Ba 90.0 . 1_545
Lu2 Ba Ba 90.0 6_557 1_545
Se3 Ba Ba 128.916(13) 2 1_565
Se3 Ba Ba 51.085(13) 2_565 1_565
Se1 Ba Ba 51.350(12) 2_565 1_565
Se1 Ba Ba 128.649(12) 2 1_565
Se2 Ba Ba 52.219(12) 2_565 1_565
Se2 Ba Ba 127.781(12) 2 1_565
Se4 Ba Ba 90.0 6_557 1_565
Se4 Ba Ba 90.0 . 1_565
Lu2 Ba Ba 90.0 6_557 1_565
Ba Ba Ba 180.0 1_545 1_565
Se3 Ba Lu2 107.78(2) 2 .
Se3 Ba Lu2 107.78(2) 2_565 .
Se1 Ba Lu2 42.585(14) 2_565 .
Se1 Ba Lu2 42.585(14) 2 .
Se2 Ba Lu2 106.55(2) 2_565 .
Se2 Ba Lu2 106.55(2) 2 .
Se4 Ba Lu2 178.95(2) 6_557 .
Se4 Ba Lu2 42.352(18) . .
Lu2 Ba Lu2 135.435(17) 6_557 .
Ba Ba Lu2 90.0 1_545 .
Ba Ba Lu2 90.0 1_565 .
Se4 Lu1 Se4 95.15(3) 2_554 2_564
Se4 Lu1 Se3 91.06(3) 2_554 6_556
Se4 Lu1 Se3 91.06(3) 2_564 6_556
Se4 Lu1 Se3 176.77(3) 2_554 2_565
Se4 Lu1 Se3 85.64(2) 2_564 2_565
Se3 Lu1 Se3 85.79(3) 6_556 2_565
Se4 Lu1 Se3 85.64(2) 2_554 2
Se4 Lu1 Se3 176.77(3) 2_564 2
Se3 Lu1 Se3 85.79(3) 6_556 2
Se3 Lu1 Se3 93.41(3) 2_565 2
Se4 Lu1 Se2 92.33(3) 2_554 .
Se4 Lu1 Se2 92.33(3) 2_564 .
Se3 Lu1 Se2 174.97(3) 6_556 .
Se3 Lu1 Se2 90.77(3) 2_565 .
Se3 Lu1 Se2 90.77(3) 2 .
Se1 Lu2 Se1 84.24(3) 6_656 2
Se1 Lu2 Se1 84.24(3) 6_656 2_565
Se1 Lu2 Se1 93.48(3) 2 2_565
Se1 Lu2 Se4 163.11(3) 6_656 .
Se1 Lu2 Se4 84.20(3) 2 .
Se1 Lu2 Se4 84.20(3) 2_565 .
Se1 Lu2 Se2 101.10(3) 6_656 5_666
Se1 Lu2 Se2 174.63(3) 2 5_666
Se1 Lu2 Se2 86.57(2) 2_565 5_666
Se4 Lu2 Se2 90.46(3) . 5_666
Se1 Lu2 Se2 101.10(3) 6_656 5_656
Se1 Lu2 Se2 86.57(2) 2 5_656
Se1 Lu2 Se2 174.63(3) 2_565 5_656
Se4 Lu2 Se2 90.46(3) . 5_656
Se2 Lu2 Se2 92.88(3) 5_666 5_656
Se1 Lu2 Ba 140.17(3) 6_656 6_657
Se1 Lu2 Ba 120.74(2) 2 6_657
Se1 Lu2 Ba 120.74(2) 2_565 6_657
Se4 Lu2 Ba 56.71(2) . 6_657
Se2 Lu2 Ba 55.134(19) 5_666 6_657
Se2 Lu2 Ba 55.134(19) 5_656 6_657
Se1 Lu2 Ba 107.89(2) 6_656 .
Se1 Lu2 Ba 52.095(17) 2 .
Se1 Lu2 Ba 52.095(17) 2_565 .
Se4 Lu2 Ba 55.22(2) . .
Se2 Lu2 Ba 124.79(2) 5_666 .
Se2 Lu2 Ba 124.79(2) 5_656 .
Ba Lu2 Ba 111.938(12) 6_657 .
Lu2 Se1 Lu2 95.76(3) 6_556 2_554
Lu2 Se1 Lu2 95.76(3) 6_556 2_564
Lu2 Se1 Lu2 93.48(3) 2_554 2_564
Lu2 Se1 Ba 118.30(3) 6_556 2_564
Lu2 Se1 Ba 145.90(4) 2_554 2_564
Lu2 Se1 Ba 85.318(15) 2_564 2_564
Lu2 Se1 Ba 118.30(3) 6_556 2_554
Lu2 Se1 Ba 85.318(16) 2_554 2_554
Lu2 Se1 Ba 145.90(4) 2_564 2_554
Ba Se1 Ba 77.30(2) 2_564 2_554
Lu2 Se2 Lu2 92.88(3) 5_666 5_656
Lu2 Se2 Lu1 121.62(2) 5_666 .
Lu2 Se2 Lu1 121.62(2) 5_656 .
Lu2 Se2 Ba 136.92(4) 5_666 2_554
Lu2 Se2 Ba 80.942(16) 5_656 2_554
Lu1 Se2 Ba 96.89(3) . 2_554
Lu2 Se2 Ba 80.942(16) 5_666 2_564
Lu2 Se2 Ba 136.92(4) 5_656 2_564
Lu1 Se2 Ba 96.89(3) . 2_564
Ba Se2 Ba 75.56(2) 2_554 2_564
Lu1 Se3 Lu1 94.21(3) 6_656 2_554
Lu1 Se3 Lu1 94.21(3) 6_656 2_564
Lu1 Se3 Lu1 93.41(3) 2_554 2_564
Lu1 Se3 Ba 99.10(3) 6_656 2_564
Lu1 Se3 Ba 164.80(3) 2_554 2_564
Lu1 Se3 Ba 92.901(12) 2_564 2_564
Lu1 Se3 Ba 99.10(3) 6_656 2_554
Lu1 Se3 Ba 92.901(12) 2_554 2_554
Lu1 Se3 Ba 164.80(3) 2_564 2_554
Ba Se3 Ba 77.83(2) 2_564 2_554
Lu1 Se4 Lu1 95.15(3) 2_565 2
Lu1 Se4 Lu2 132.409(16) 2_565 .
Lu1 Se4 Lu2 132.409(16) 2 .
Lu1 Se4 Ba 95.89(3) 2_565 6_657
Lu1 Se4 Ba 95.89(3) 2 6_657
Lu2 Se4 Ba 79.77(3) . 6_657
Lu1 Se4 Ba 96.09(3) 2_565 .
Lu1 Se4 Ba 96.09(3) 2 .
Lu2 Se4 Ba 82.42(3) . .
Ba Se4 Ba 162.20(3) 6_657 .

loop_
_geom_bond_atom_site_label_1
_geom_bond_atom_site_label_2
_geom_bond_distance
_geom_bond_site_symmetry_2
Ba Se3 3.2705(9) 2
Ba Se3 3.2705(9) 2_565
Ba Se1 3.2895(9) 2_565
Ba Se1 3.2895(9) 2
Ba Se2 3.3534(9) 2_565
Ba Se2 3.3534(9) 2
Ba Se4 3.4284(12) 6_557
Ba Se4 3.4430(12) .
Ba Lu2 4.0360(7) 6_557
Ba Ba 4.1089(3) 1_545
Ba Ba 4.1089(3) 1_565
Ba Lu2 4.1551(8) .
Lu1 Se4 2.7832(7) 2_554
Lu1 Se4 2.7832(7) 2_564
Lu1 Se3 2.8038(10) 6_556
Lu1 Se3 2.8227(7) 2_565
Lu1 Se3 2.8227(7) 2
Lu1 Se2 2.8463(11) .
Lu2 Se1 2.7643(10) 6_656
Lu2 Se1 2.8211(7) 2
Lu2 Se1 2.8211(7) 2_565
Lu2 Se4 2.8238(10) .
Lu2 Se2 2.8351(7) 5_666
Lu2 Se2 2.8351(7) 5_656
Lu2 Ba 4.0361(7) 6_657
Se1 Lu2 2.7644(10) 6_556
Se1 Lu2 2.8210(7) 2_554
Se1 Lu2 2.8210(7) 2_564
Se1 Ba 3.2895(9) 2_564
Se1 Ba 3.2895(9) 2_554
Se2 Lu2 2.8351(7) 5_666
Se2 Lu2 2.8351(7) 5_656
Se2 Ba 3.3534(9) 2_554
Se2 Ba 3.3534(9) 2_564
Se3 Lu1 2.8038(10) 6_656
Se3 Lu1 2.8227(7) 2_554
Se3 Lu1 2.8227(7) 2_564
Se3 Ba 3.2706(9) 2_564
Se3 Ba 3.2706(9) 2_554
Se4 Lu1 2.7833(7) 2_565
Se4 Lu1 2.7833(7) 2
Se4 Ba 3.4284(12) 6_657
